data_7718432
loop_
_publ_author_name
'Murphy, F&#xe1;inch&#xe9;'
'Kennedy, Alan R.'
'Weetman, Catherine E.'

_publ_section_title
;
 Divergent reduction chemistry of NHC-aluminium(III) hydrides.
;
_journal_issue 15
_journal_name_full 'Dalton transactions (Cambridge, England : 2003)'
_journal_page_first 6038
_journal_page_last 6042
_journal_paper_doi 10.1039/d5dt00379b
_journal_volume 54
_journal_year 2025
_chemical_formula_sum 'C54 H73.86 Al I N4'
_chemical_formula_weight 932.90
_space_group_crystal_system monoclinic
_space_group_IT_number 14
_space_group_name_Hall '-P 2yn'
_space_group_name_H-M_alt 'P 1 21/n 1'
_atom_sites_solution_hydrogens mixed
_audit_creation_method SHELXL-2018/3
_audit_update_record
;
2025-03-13 deposited with the CCDC.	2025-03-25 downloaded from the CCDC.
;
_cell_angle_alpha 90
_cell_angle_beta 92.356(1)
_cell_angle_gamma 90
_cell_formula_units_Z 4
_cell_length_a 10.8961(1)
_cell_length_b 22.3404(1)
_cell_length_c 21.6360(1)
_cell_measurement_reflns_used 67552
_cell_measurement_temperature 100(2)
_cell_measurement_theta_max 71.6170
_cell_measurement_theta_min 2.8170
_cell_volume 5262.25(6)
_computing_cell_refinement CrysalisPro
_computing_data_collection CrysalisPro
_computing_data_reduction CrysalisPro
_computing_publication_material 'SHELXL in WinGX'
_computing_structure_refinement 'SHELXL-2018/3 (Sheldrick, 2018)'
_computing_structure_solution SHELXT
_diffrn_ambient_temperature 100(2)
_diffrn_measured_fraction_theta_full 1.000
_diffrn_measured_fraction_theta_max 0.995
_diffrn_measurement_device_type 'Rigaku Synergy-i'
_diffrn_measurement_method 'omega scans'
_diffrn_radiation_type CuK\a
_diffrn_radiation_wavelength 1.54184
_diffrn_reflns_av_R_equivalents 0.0554
_diffrn_reflns_av_unetI/netI 0.0212
_diffrn_reflns_Laue_measured_fraction_full 1.000
_diffrn_reflns_Laue_measured_fraction_max 0.995
_diffrn_reflns_limit_h_max 13
_diffrn_reflns_limit_h_min -12
_diffrn_reflns_limit_k_max 27
_diffrn_reflns_limit_k_min -27
_diffrn_reflns_limit_l_max 26
_diffrn_reflns_limit_l_min -26
_diffrn_reflns_number 106569
_diffrn_reflns_point_group_measured_fraction_full 1.000
_diffrn_reflns_point_group_measured_fraction_max 0.995
_diffrn_reflns_theta_full 70.000
_diffrn_reflns_theta_max 71.912
_diffrn_reflns_theta_min 2.844
_diffrn_source 'microsource tube'
_exptl_absorpt_coefficient_mu 5.208
_exptl_absorpt_correction_T_max 1.00000
_exptl_absorpt_correction_T_min 0.81388
_exptl_absorpt_correction_type multi-scan
_exptl_absorpt_process_details
;
CrysAlisPro 1.171.43.125a (Rigaku Oxford Diffraction, 2024)
Empirical absorption correction using spherical harmonics,
implemented in SCALE3 ABSPACK scaling algorithm.
;
_exptl_crystal_colour colourless
_exptl_crystal_density_diffrn 1.178
_exptl_crystal_description fragment
_exptl_crystal_F_000 1967
_exptl_crystal_size_max 0.18
_exptl_crystal_size_mid 0.12
_exptl_crystal_size_min 0.06
_refine_diff_density_max 0.902
_refine_diff_density_min -1.880
_refine_diff_density_rms 0.111
_refine_ls_extinction_method none
_refine_ls_goodness_of_fit_ref 1.127
_refine_ls_hydrogen_treatment mixed
_refine_ls_matrix_type full
_refine_ls_number_parameters 569
_refine_ls_number_reflns 10292
_refine_ls_number_restraints 0
_refine_ls_restrained_S_all 1.127
_refine_ls_R_factor_all 0.0688
_refine_ls_R_factor_gt 0.0677
_refine_ls_shift/su_max 0.001
_refine_ls_shift/su_mean 0.000
_refine_ls_structure_factor_coef Fsqd
_refine_ls_weighting_details 'w=1/[\s^2^(Fo^2^)+(0.0844P)^2^+19.2451P] where P=(Fo^2^+2Fc^2^)/3'
_refine_ls_weighting_scheme calc
_refine_ls_wR_factor_gt 0.1861
_refine_ls_wR_factor_ref 0.1869
_reflns_Friedel_coverage 0.000
_reflns_number_gt 9987
_reflns_number_total 10292
_reflns_threshold_expression 'I > 2\s(I)'
_cod_data_source_file d5dt00379b2.cif
_cod_data_source_block fm-01-371
_cod_depositor_comments 'Adding full bibliography for 7718431--7718433.cif.'
_cod_original_sg_symbol_H-M 'P 21/n'
_cod_database_code 7718432
_shelx_shelxl_version_number 2018/3
_shelx_space_group_comment
;
The symmetry employed for this shelxl refinement is uniquely defined
by the following loop, which should always be used as a source of
symmetry information in preference to the above space-group names.
They are only intended as comments.
;

loop_
_space_group_symop_operation_xyz
'x, y, z'
'-x+1/2, y+1/2, -z+1/2'
'-x, -y, -z'
'x-1/2, -y-1/2, z-1/2'

loop_
_atom_site_label
_atom_site_type_symbol
_atom_site_fract_x
_atom_site_fract_y
_atom_site_fract_z
_atom_site_U_iso_or_equiv
_atom_site_adp_type
_atom_site_occupancy
_atom_site_site_symmetry_order
_atom_site_calc_flag
_atom_site_refinement_flags_posn
_atom_site_refinement_flags_adp
_atom_site_refinement_flags_occupancy
_atom_site_disorder_assembly
_atom_site_disorder_group
Al1 Al 0.59727(11) 0.62351(5) 0.37436(5) 0.0201(2) Uani 1 1 d . . . . .
I1 I 0.39273(3) 0.36019(2) 0.17293(2) 0.04117(14) Uani 0.9289(8) 1 d . . P A 1
N1 N 0.7235(3) 0.73113(14) 0.42682(14) 0.0177(6) Uani 1 1 d . . . . .
N2 N 0.7278(3) 0.74189(14) 0.32885(14) 0.0169(6) Uani 1 1 d . . . . .
N3 N 0.5240(3) 0.52644(13) 0.28702(13) 0.0137(6) Uani 1 1 d . . . . .
N4 N 0.5488(3) 0.55235(14) 0.19269(13) 0.0153(6) Uani 1 1 d . . . . .
C1 C 0.6855(3) 0.70489(16) 0.37271(16) 0.0157(7) Uani 1 1 d . . . . .
C2 C 0.7893(4) 0.78269(18) 0.41643(19) 0.0257(9) Uani 1 1 d . . . . .
H2 H 0.825594 0.808393 0.447026 0.031 Uiso 1 1 calc R U . . .
C3 C 0.7924(4) 0.78969(18) 0.35447(19) 0.0244(8) Uani 1 1 d . . . . .
H3 H 0.830982 0.821085 0.332916 0.029 Uiso 1 1 calc R U . . .
C4 C 0.7004(4) 0.71057(17) 0.48840(16) 0.0184(7) Uani 1 1 d . . . . .
C5 C 0.7918(4) 0.67698(17) 0.51987(17) 0.0199(8) Uani 1 1 d . . . . .
C6 C 0.7736(4) 0.66342(19) 0.58183(18) 0.0243(8) Uani 1 1 d . . . . .
H6 H 0.833971 0.640979 0.604718 0.029 Uiso 1 1 calc R U . . .
C7 C 0.6689(4) 0.68223(19) 0.61042(18) 0.0274(9) Uani 1 1 d . . . . .
H7 H 0.659347 0.673756 0.652980 0.033 Uiso 1 1 calc R U . . .
C8 C 0.5776(4) 0.71343(19) 0.57715(19) 0.0260(9) Uani 1 1 d . . . . .
H8 H 0.505032 0.724760 0.597039 0.031 Uiso 1 1 calc R U . . .
C9 C 0.5905(4) 0.72845(18) 0.51510(18) 0.0218(8) Uani 1 1 d . . . . .
C10 C 0.4915(4) 0.76351(19) 0.4791(2) 0.0262(9) Uani 1 1 d . . . . .
H10 H 0.506917 0.759093 0.434115 0.031 Uiso 1 1 calc R U . . .
C11 C 0.3627(4) 0.7390(3) 0.4898(2) 0.0375(11) Uani 1 1 d . . . . .
H11A H 0.344063 0.743808 0.533412 0.056 Uiso 1 1 calc R U . . .
H11B H 0.359564 0.696466 0.478773 0.056 Uiso 1 1 calc R U . . .
H11C H 0.302206 0.761080 0.463921 0.056 Uiso 1 1 calc R U . . .
C12 C 0.4980(5) 0.8299(2) 0.4947(3) 0.0471(13) Uani 1 1 d . . . . .
H12A H 0.488206 0.835426 0.539140 0.071 Uiso 1 1 calc R U . . .
H12B H 0.432196 0.851194 0.471560 0.071 Uiso 1 1 calc R U . . .
H12C H 0.577750 0.845888 0.483338 0.071 Uiso 1 1 calc R U . . .
C13 C 0.9061(4) 0.6552(2) 0.48838(18) 0.0238(8) Uani 1 1 d . . . . .
H13 H 0.891829 0.660982 0.442808 0.029 Uiso 1 1 calc R U . . .
C14 C 0.9295(4) 0.5883(2) 0.4999(2) 0.0297(9) Uani 1 1 d . . . . .
H14A H 0.948496 0.581594 0.544047 0.045 Uiso 1 1 calc R U . . .
H14B H 0.998982 0.575091 0.475951 0.045 Uiso 1 1 calc R U . . .
H14C H 0.856070 0.565380 0.487108 0.045 Uiso 1 1 calc R U . . .
C15 C 1.0193(4) 0.6917(2) 0.5085(2) 0.0382(11) Uani 1 1 d . . . . .
H15A H 1.004809 0.734061 0.498886 0.057 Uiso 1 1 calc R U . . .
H15B H 1.090430 0.677474 0.486484 0.057 Uiso 1 1 calc R U . . .
H15C H 1.035261 0.687053 0.553184 0.057 Uiso 1 1 calc R U . . .
C16 C 0.7079(3) 0.73486(16) 0.26285(16) 0.0170(7) Uani 1 1 d . . . . .
C17 C 0.8038(3) 0.71121(17) 0.22933(17) 0.0187(7) Uani 1 1 d . . . . .
C18 C 0.7835(4) 0.70638(18) 0.16545(18) 0.0219(8) Uani 1 1 d . . . . .
H18 H 0.846077 0.690505 0.140940 0.026 Uiso 1 1 calc R U . . .
C19 C 0.6729(4) 0.72447(19) 0.13723(17) 0.0229(8) Uani 1 1 d . . . . .
H19 H 0.660327 0.720284 0.093733 0.027 Uiso 1 1 calc R U . . .
C20 C 0.5806(4) 0.74858(19) 0.17180(18) 0.0230(8) Uani 1 1 d . . . . .
H20 H 0.505924 0.761175 0.151613 0.028 Uiso 1 1 calc R U . . .
C21 C 0.5960(3) 0.75460(17) 0.23611(17) 0.0190(7) Uani 1 1 d . . . . .
C22 C 0.4926(4) 0.7806(2) 0.27364(19) 0.0275(9) Uani 1 1 d . . . . .
H22 H 0.523935 0.784114 0.317575 0.033 Uiso 1 1 calc R U . . .
C23 C 0.4546(5) 0.8427(2) 0.2517(3) 0.0397(11) Uani 1 1 d . . . . .
H23A H 0.423016 0.840587 0.208647 0.060 Uiso 1 1 calc R U . . .
H23B H 0.525849 0.869480 0.254406 0.060 Uiso 1 1 calc R U . . .
H23C H 0.390329 0.858166 0.277763 0.060 Uiso 1 1 calc R U . . .
C24 C 0.3828(5) 0.7390(3) 0.2724(3) 0.0528(16) Uani 1 1 d . . . . .
H24A H 0.319105 0.755660 0.298012 0.079 Uiso 1 1 calc R U . . .
H24B H 0.408134 0.699701 0.288651 0.079 Uiso 1 1 calc R U . . .
H24C H 0.350300 0.734537 0.229745 0.079 Uiso 1 1 calc R U . . .
C25 C 0.9226(4) 0.68939(19) 0.26169(18) 0.0234(8) Uani 1 1 d . . . . .
H25 H 0.934919 0.713287 0.300532 0.028 Uiso 1 1 calc R U . . .
C26 C 1.0343(5) 0.6986(3) 0.2241(3) 0.0505(15) Uani 1 1 d . . . . .
H26A H 1.028137 0.673368 0.187055 0.076 Uiso 1 1 calc R U . . .
H26B H 1.108152 0.687707 0.248967 0.076 Uiso 1 1 calc R U . . .
H26C H 1.039358 0.740724 0.211823 0.076 Uiso 1 1 calc R U . . .
C27 C 0.9091(5) 0.6239(3) 0.2806(4) 0.0562(16) Uani 1 1 d . . . . .
H27A H 0.909299 0.598479 0.243707 0.084 Uiso 1 1 calc R U . . .
H27B H 0.831596 0.618570 0.301360 0.084 Uiso 1 1 calc R U . . .
H27C H 0.977818 0.612671 0.308903 0.084 Uiso 1 1 calc R U . . .
C28 C 0.5703(3) 0.58530(16) 0.29085(16) 0.0155(7) Uani 1 1 d . . . . .
C29 C 0.5850(4) 0.60011(17) 0.23043(16) 0.0182(7) Uani 1 1 d . . . . .
H29 H 0.615354 0.637332 0.216305 0.022 Uiso 0.9289(8) 1 calc R U P . .
C30 C 0.5112(3) 0.50736(16) 0.22835(16) 0.0156(7) Uani 1 1 d . . . . .
H30 H 0.481428 0.469436 0.214726 0.019 Uiso 0.9289(8) 1 calc R U P A 1
I2 I 0.4364(4) 0.4234(2) 0.1960(2) 0.04117(14) Uani 0.0711(8) 1 d . . P A 2
C31 C 0.5522(4) 0.55533(17) 0.12598(17) 0.0208(8) Uani 1 1 d . . . . .
C32 C 0.4529(4) 0.57969(19) 0.09315(18) 0.0270(9) Uani 1 1 d . . . . .
C33 C 0.4635(6) 0.5870(2) 0.0290(2) 0.0398(12) Uani 1 1 d . . . . .
H33 H 0.396287 0.602662 0.004745 0.048 Uiso 1 1 calc R U . . .
C34 C 0.5709(6) 0.5717(2) 0.0011(2) 0.0441(13) Uani 1 1 d . . . . .
H34 H 0.577421 0.577934 -0.042074 0.053 Uiso 1 1 calc R U . . .
C35 C 0.6679(5) 0.5478(2) 0.0346(2) 0.0377(11) Uani 1 1 d . . . . .
H35 H 0.740507 0.537336 0.014341 0.045 Uiso 1 1 calc R U . . .
C36 C 0.6621(4) 0.53845(19) 0.09841(19) 0.0263(9) Uani 1 1 d . . . . .
C37 C 0.7681(4) 0.5095(2) 0.1348(2) 0.0328(10) Uani 1 1 d . . . . .
H37 H 0.758758 0.519734 0.179347 0.039 Uiso 1 1 calc R U . . .
C38 C 0.8943(6) 0.5312(4) 0.1171(4) 0.070(2) Uani 1 1 d . . . . .
H38A H 0.957575 0.512014 0.143815 0.105 Uiso 1 1 calc R U . . .
H38B H 0.899263 0.574756 0.122285 0.105 Uiso 1 1 calc R U . . .
H38C H 0.907412 0.520898 0.073858 0.105 Uiso 1 1 calc R U . . .
C39 C 0.7600(6) 0.4425(3) 0.1291(4) 0.0638(19) Uani 1 1 d . . . . .
H39A H 0.678062 0.429174 0.140184 0.096 Uiso 1 1 calc R U . . .
H39B H 0.822088 0.423960 0.156945 0.096 Uiso 1 1 calc R U . . .
H39C H 0.774412 0.430738 0.086341 0.096 Uiso 1 1 calc R U . . .
C40 C 0.3361(4) 0.5974(2) 0.1241(2) 0.0343(10) Uani 1 1 d . . . . .
H40 H 0.356263 0.599498 0.169545 0.041 Uiso 1 1 calc R U . . .
C41 C 0.2913(6) 0.6588(3) 0.1042(4) 0.0575(16) Uani 1 1 d . . . . .
H41A H 0.261242 0.657360 0.060856 0.086 Uiso 1 1 calc R U . . .
H41B H 0.359044 0.687545 0.108463 0.086 Uiso 1 1 calc R U . . .
H41C H 0.224439 0.671329 0.130237 0.086 Uiso 1 1 calc R U . . .
C42 C 0.2399(7) 0.5503(3) 0.1146(4) 0.077(2) Uani 1 1 d . . . . .
H42A H 0.212015 0.549488 0.070984 0.116 Uiso 1 1 calc R U . . .
H42B H 0.170254 0.559292 0.140311 0.116 Uiso 1 1 calc R U . . .
H42C H 0.274361 0.511191 0.126341 0.116 Uiso 1 1 calc R U . . .
C43 C 0.5022(4) 0.49173(16) 0.34203(16) 0.0187(7) Uani 1 1 d . . . . .
C44 C 0.5980(4) 0.45529(17) 0.36521(19) 0.0265(9) Uani 1 1 d . . . . .
C45 C 0.5834(6) 0.4274(2) 0.4219(2) 0.0424(13) Uani 1 1 d . . . . .
H45 H 0.646596 0.402184 0.438706 0.051 Uiso 1 1 calc R U . . .
C46 C 0.4810(6) 0.4358(2) 0.4530(2) 0.0486(15) Uani 1 1 d . . . . .
H46 H 0.474021 0.416963 0.492058 0.058 Uiso 1 1 calc R U . . .
C47 C 0.3855(6) 0.4708(3) 0.4303(2) 0.0484(16) Uani 1 1 d . . . . .
H47 H 0.313874 0.475127 0.453424 0.058 Uiso 1 1 calc R U . . .
C48 C 0.3930(4) 0.5007(2) 0.37226(19) 0.0285(9) Uani 1 1 d . . . . .
C49 C 0.2898(4) 0.5371(2) 0.3430(2) 0.0384(11) Uani 1 1 d . . . . .
H49 H 0.326109 0.568507 0.316310 0.046 Uiso 1 1 calc R U . . .
C50 C 0.2069(5) 0.4972(3) 0.3021(3) 0.0537(15) Uani 1 1 d . . . . .
H50A H 0.256503 0.476455 0.271942 0.080 Uiso 1 1 calc R U . . .
H50B H 0.144576 0.521736 0.280258 0.080 Uiso 1 1 calc R U . . .
H50C H 0.166564 0.467595 0.327866 0.080 Uiso 1 1 calc R U . . .
C51 C 0.2135(5) 0.5686(4) 0.3919(3) 0.065(2) Uani 1 1 d . . . . .
H51A H 0.157864 0.539633 0.410060 0.098 Uiso 1 1 calc R U . . .
H51B H 0.165464 0.601040 0.372323 0.098 Uiso 1 1 calc R U . . .
H51C H 0.268740 0.585174 0.424482 0.098 Uiso 1 1 calc R U . . .
C52 C 0.7128(4) 0.4440(2) 0.3300(2) 0.0344(10) Uani 1 1 d . . . . .
H52 H 0.714598 0.474228 0.295996 0.041 Uiso 1 1 calc R U . . .
C53 C 0.7069(6) 0.3826(3) 0.3000(3) 0.0595(17) Uani 1 1 d . . . . .
H53A H 0.716261 0.351687 0.332034 0.089 Uiso 1 1 calc R U . . .
H53B H 0.773103 0.378751 0.270985 0.089 Uiso 1 1 calc R U . . .
H53C H 0.627408 0.377662 0.277728 0.089 Uiso 1 1 calc R U . . .
C54 C 0.8319(6) 0.4509(4) 0.3693(3) 0.065(2) Uani 1 1 d . . . . .
H54A H 0.839753 0.492393 0.383642 0.098 Uiso 1 1 calc R U . . .
H54B H 0.902029 0.440776 0.344331 0.098 Uiso 1 1 calc R U . . .
H54C H 0.830217 0.424033 0.405025 0.098 Uiso 1 1 calc R U . . .
H1H H 0.691(4) 0.585(2) 0.410(2) 0.019(11) Uiso 1 1 d . . . . .
H2H H 0.474(5) 0.635(2) 0.403(3) 0.034(14) Uiso 1 1 d . . . . .

loop_
_atom_site_aniso_label
_atom_site_aniso_U_11
_atom_site_aniso_U_22
_atom_site_aniso_U_33
_atom_site_aniso_U_23
_atom_site_aniso_U_13
_atom_site_aniso_U_12
Al1 0.0310(6) 0.0183(5) 0.0111(5) -0.0001(4) 0.0002(4) -0.0080(5)
I1 0.0402(2) 0.0346(2) 0.0492(2) -0.00567(14) 0.00813(15) -0.00863(13)
N1 0.0240(16) 0.0181(15) 0.0113(14) -0.0026(11) 0.0019(12) -0.0038(12)
N2 0.0226(15) 0.0162(15) 0.0119(14) 0.0008(11) -0.0003(11) -0.0027(12)
N3 0.0172(14) 0.0133(14) 0.0106(13) 0.0009(11) 0.0009(11) -0.0005(11)
N4 0.0202(15) 0.0149(14) 0.0107(14) 0.0001(11) -0.0002(11) 0.0005(12)
C1 0.0182(17) 0.0173(17) 0.0116(16) -0.0017(13) 0.0000(13) -0.0013(13)
C2 0.035(2) 0.0206(19) 0.0218(19) -0.0048(15) 0.0007(16) -0.0115(17)
C3 0.033(2) 0.0182(19) 0.0219(19) -0.0005(15) 0.0003(16) -0.0090(16)
C4 0.0266(19) 0.0184(18) 0.0104(16) -0.0044(13) 0.0017(14) -0.0064(15)
C5 0.0244(19) 0.0210(18) 0.0143(17) -0.0063(14) -0.0003(14) -0.0054(15)
C6 0.032(2) 0.026(2) 0.0150(18) -0.0014(15) -0.0020(15) -0.0020(17)
C7 0.040(2) 0.027(2) 0.0154(18) -0.0036(15) 0.0047(16) -0.0058(18)
C8 0.033(2) 0.026(2) 0.0195(19) -0.0069(16) 0.0087(16) -0.0059(17)
C9 0.0244(19) 0.0214(19) 0.0196(18) -0.0072(15) 0.0013(15) -0.0026(15)
C10 0.026(2) 0.029(2) 0.025(2) -0.0052(16) 0.0013(16) 0.0024(17)
C11 0.025(2) 0.052(3) 0.036(2) -0.007(2) 0.0049(18) 0.004(2)
C12 0.047(3) 0.031(3) 0.063(4) -0.002(2) -0.008(3) 0.006(2)
C13 0.0224(19) 0.032(2) 0.0166(18) -0.0038(16) 0.0005(15) -0.0041(17)
C14 0.028(2) 0.035(2) 0.027(2) -0.0025(18) 0.0015(17) 0.0048(18)
C15 0.027(2) 0.048(3) 0.039(3) -0.012(2) 0.0006(19) -0.010(2)
C16 0.0234(18) 0.0162(17) 0.0114(16) 0.0021(13) 0.0001(13) -0.0045(14)
C17 0.0202(18) 0.0191(18) 0.0170(17) 0.0040(14) 0.0014(14) -0.0007(14)
C18 0.0241(19) 0.025(2) 0.0173(18) 0.0030(15) 0.0055(15) 0.0007(15)
C19 0.028(2) 0.029(2) 0.0116(16) 0.0057(15) -0.0002(14) -0.0036(16)
C20 0.0230(19) 0.028(2) 0.0179(18) 0.0077(15) -0.0021(15) 0.0014(16)
C21 0.0203(18) 0.0171(17) 0.0195(18) 0.0042(14) 0.0018(14) 0.0027(14)
C22 0.028(2) 0.034(2) 0.0210(19) 0.0043(17) 0.0041(16) 0.0114(18)
C23 0.042(3) 0.030(2) 0.047(3) 0.002(2) 0.008(2) 0.012(2)
C24 0.039(3) 0.036(3) 0.087(5) 0.006(3) 0.034(3) 0.004(2)
C25 0.0194(18) 0.031(2) 0.0197(18) 0.0031(16) -0.0012(15) 0.0014(16)
C26 0.024(2) 0.086(5) 0.041(3) 0.021(3) 0.003(2) -0.002(3)
C27 0.039(3) 0.045(3) 0.084(5) 0.027(3) -0.009(3) 0.008(2)
C28 0.0184(17) 0.0121(16) 0.0160(17) 0.0023(13) -0.0006(13) -0.0006(13)
C29 0.0268(19) 0.0142(17) 0.0134(16) -0.0006(13) -0.0009(14) -0.0035(14)
C30 0.0183(17) 0.0135(16) 0.0149(16) -0.0014(13) -0.0004(13) 0.0011(13)
I2 0.0402(2) 0.0346(2) 0.0492(2) -0.00567(14) 0.00813(15) -0.00863(13)
C31 0.034(2) 0.0165(18) 0.0117(17) 0.0003(13) 0.0022(15) -0.0042(15)
C32 0.043(2) 0.022(2) 0.0162(18) 0.0014(15) -0.0041(17) 0.0031(17)
C33 0.069(3) 0.030(2) 0.019(2) 0.0051(18) -0.010(2) 0.006(2)
C34 0.083(4) 0.033(3) 0.017(2) -0.0018(18) 0.013(2) -0.003(3)
C35 0.060(3) 0.032(2) 0.023(2) -0.0035(18) 0.018(2) -0.007(2)
C36 0.037(2) 0.0212(19) 0.0210(19) -0.0026(15) 0.0101(17) -0.0068(17)
C37 0.027(2) 0.035(2) 0.037(2) -0.0077(19) 0.0100(18) -0.0019(18)
C38 0.039(3) 0.080(5) 0.091(5) 0.011(4) 0.012(3) -0.017(3)
C39 0.051(3) 0.038(3) 0.100(5) 0.000(3) -0.021(3) 0.007(3)
C40 0.039(2) 0.039(3) 0.024(2) -0.0003(19) -0.0063(18) 0.011(2)
C41 0.047(3) 0.043(3) 0.083(5) 0.007(3) 0.002(3) 0.018(3)
C42 0.063(4) 0.058(4) 0.114(7) -0.018(4) 0.040(4) -0.016(3)
C43 0.031(2) 0.0145(17) 0.0111(16) 0.0004(13) 0.0025(14) -0.0074(15)
C44 0.045(2) 0.0128(17) 0.0202(19) -0.0001(14) -0.0112(17) -0.0026(17)
C45 0.083(4) 0.022(2) 0.021(2) 0.0058(17) -0.013(2) -0.011(2)
C46 0.091(5) 0.031(3) 0.023(2) 0.0093(19) -0.007(3) -0.023(3)
C47 0.068(4) 0.049(3) 0.029(2) -0.019(2) 0.027(2) -0.036(3)
C48 0.034(2) 0.029(2) 0.024(2) -0.0104(17) 0.0098(17) -0.0152(18)
C49 0.024(2) 0.049(3) 0.043(3) -0.021(2) 0.0098(19) -0.006(2)
C50 0.035(3) 0.073(4) 0.053(3) -0.024(3) 0.000(2) -0.008(3)
C51 0.033(3) 0.093(5) 0.070(4) -0.047(4) 0.012(3) 0.001(3)
C52 0.037(2) 0.027(2) 0.037(2) -0.0051(19) -0.014(2) 0.0126(19)
C53 0.064(4) 0.043(3) 0.070(4) -0.028(3) -0.015(3) 0.015(3)
C54 0.049(3) 0.078(5) 0.066(4) -0.029(4) -0.027(3) 0.013(3)

loop_
_atom_type_symbol
_atom_type_description
_atom_type_scat_dispersion_real
_atom_type_scat_dispersion_imag
_atom_type_scat_source
Al Al 0.2130 0.2455 'International Tables Vol C Tables 4.2.6.8 and 6.1.1.4'
I I -0.3257 6.8362 'International Tables Vol C Tables 4.2.6.8 and 6.1.1.4'
N N 0.0311 0.0180 'International Tables Vol C Tables 4.2.6.8 and 6.1.1.4'
C C 0.0181 0.0091 'International Tables Vol C Tables 4.2.6.8 and 6.1.1.4'
H H 0.0000 0.0000 'International Tables Vol C Tables 4.2.6.8 and 6.1.1.4'

loop_
_geom_angle_atom_site_label_1
_geom_angle_atom_site_label_2
_geom_angle_atom_site_label_3
_geom_angle
_geom_angle_site_symmetry_1
_geom_angle_site_symmetry_3
_geom_angle_publ_flag
C28 Al1 C1 114.27(15) . . ?
C28 Al1 H1H 106.3(17) . . ?
C1 Al1 H1H 102.1(17) . . ?
C28 Al1 H2H 110(2) . . ?
C1 Al1 H2H 106(2) . . ?
H1H Al1 H2H 118(3) . . ?
C1 N1 C2 111.2(3) . . ?
C1 N1 C4 126.9(3) . . ?
C2 N1 C4 121.9(3) . . ?
C1 N2 C3 111.9(3) . . ?
C1 N2 C16 125.8(3) . . ?
C3 N2 C16 122.3(3) . . ?
C30 N3 C28 112.0(3) . . ?
C30 N3 C43 126.4(3) . . ?
C28 N3 C43 121.4(3) . . ?
C30 N4 C29 108.8(3) . . ?
C30 N4 C31 129.0(3) . . ?
C29 N4 C31 122.2(3) . . ?
N2 C1 N1 103.9(3) . . ?
N2 C1 Al1 136.4(3) . . ?
N1 C1 Al1 119.5(3) . . ?
C3 C2 N1 107.0(3) . . ?
C3 C2 H2 126.5 . . ?
N1 C2 H2 126.5 . . ?
C2 C3 N2 106.0(3) . . ?
C2 C3 H3 127.0 . . ?
N2 C3 H3 127.0 . . ?
C5 C4 C9 123.5(3) . . ?
C5 C4 N1 118.2(3) . . ?
C9 C4 N1 118.2(3) . . ?
C6 C5 C4 117.2(4) . . ?
C6 C5 C13 120.7(4) . . ?
C4 C5 C13 122.1(3) . . ?
C7 C6 C5 121.0(4) . . ?
C7 C6 H6 119.5 . . ?
C5 C6 H6 119.5 . . ?
C6 C7 C8 120.4(4) . . ?
C6 C7 H7 119.8 . . ?
C8 C7 H7 119.8 . . ?
C7 C8 C9 121.3(4) . . ?
C7 C8 H8 119.3 . . ?
C9 C8 H8 119.3 . . ?
C8 C9 C4 116.6(4) . . ?
C8 C9 C10 121.2(4) . . ?
C4 C9 C10 122.2(4) . . ?
C9 C10 C12 111.3(4) . . ?
C9 C10 C11 111.9(4) . . ?
C12 C10 C11 110.5(4) . . ?
C9 C10 H10 107.6 . . ?
C12 C10 H10 107.6 . . ?
C11 C10 H10 107.6 . . ?
C10 C11 H11A 109.5 . . ?
C10 C11 H11B 109.5 . . ?
H11A C11 H11B 109.5 . . ?
C10 C11 H11C 109.5 . . ?
H11A C11 H11C 109.5 . . ?
H11B C11 H11C 109.5 . . ?
C10 C12 H12A 109.5 . . ?
C10 C12 H12B 109.5 . . ?
H12A C12 H12B 109.5 . . ?
C10 C12 H12C 109.5 . . ?
H12A C12 H12C 109.5 . . ?
H12B C12 H12C 109.5 . . ?
C5 C13 C15 111.6(3) . . ?
C5 C13 C14 111.8(3) . . ?
C15 C13 C14 110.3(4) . . ?
C5 C13 H13 107.7 . . ?
C15 C13 H13 107.7 . . ?
C14 C13 H13 107.7 . . ?
C13 C14 H14A 109.5 . . ?
C13 C14 H14B 109.5 . . ?
H14A C14 H14B 109.5 . . ?
C13 C14 H14C 109.5 . . ?
H14A C14 H14C 109.5 . . ?
H14B C14 H14C 109.5 . . ?
C13 C15 H15A 109.5 . . ?
C13 C15 H15B 109.5 . . ?
H15A C15 H15B 109.5 . . ?
C13 C15 H15C 109.5 . . ?
H15A C15 H15C 109.5 . . ?
H15B C15 H15C 109.5 . . ?
C21 C16 C17 124.1(3) . . ?
C21 C16 N2 117.9(3) . . ?
C17 C16 N2 117.9(3) . . ?
C18 C17 C16 116.8(3) . . ?
C18 C17 C25 121.8(3) . . ?
C16 C17 C25 121.4(3) . . ?
C19 C18 C17 120.9(4) . . ?
C19 C18 H18 119.6 . . ?
C17 C18 H18 119.6 . . ?
C20 C19 C18 120.8(4) . . ?
C20 C19 H19 119.6 . . ?
C18 C19 H19 119.6 . . ?
C19 C20 C21 120.9(4) . . ?
C19 C20 H20 119.6 . . ?
C21 C20 H20 119.6 . . ?
C16 C21 C20 116.6(3) . . ?
C16 C21 C22 123.3(3) . . ?
C20 C21 C22 120.2(3) . . ?
C24 C22 C23 110.6(4) . . ?
C24 C22 C21 110.8(4) . . ?
C23 C22 C21 112.2(4) . . ?
C24 C22 H22 107.7 . . ?
C23 C22 H22 107.7 . . ?
C21 C22 H22 107.7 . . ?
C22 C23 H23A 109.5 . . ?
C22 C23 H23B 109.5 . . ?
H23A C23 H23B 109.5 . . ?
C22 C23 H23C 109.5 . . ?
H23A C23 H23C 109.5 . . ?
H23B C23 H23C 109.5 . . ?
C22 C24 H24A 109.5 . . ?
C22 C24 H24B 109.5 . . ?
H24A C24 H24B 109.5 . . ?
C22 C24 H24C 109.5 . . ?
H24A C24 H24C 109.5 . . ?
H24B C24 H24C 109.5 . . ?
C26 C25 C17 113.4(4) . . ?
C26 C25 C27 111.4(5) . . ?
C17 C25 C27 109.9(4) . . ?
C26 C25 H25 107.3 . . ?
C17 C25 H25 107.3 . . ?
C27 C25 H25 107.3 . . ?
C25 C26 H26A 109.5 . . ?
C25 C26 H26B 109.5 . . ?
H26A C26 H26B 109.5 . . ?
C25 C26 H26C 109.5 . . ?
H26A C26 H26C 109.5 . . ?
H26B C26 H26C 109.5 . . ?
C25 C27 H27A 109.5 . . ?
C25 C27 H27B 109.5 . . ?
H27A C27 H27B 109.5 . . ?
C25 C27 H27C 109.5 . . ?
H27A C27 H27C 109.5 . . ?
H27B C27 H27C 109.5 . . ?
C29 C28 N3 103.0(3) . . ?
C29 C28 Al1 137.7(3) . . ?
N3 C28 Al1 119.2(2) . . ?
C28 C29 N4 109.6(3) . . ?
C28 C29 H29 125.2 . . ?
N4 C29 H29 125.2 . . ?
N3 C30 N4 106.5(3) . . ?
N3 C30 I2 127.5(3) . . ?
N4 C30 I2 125.9(3) . . ?
N3 C30 H30 126.7 . . ?
N4 C30 H30 126.7 . . ?
C32 C31 C36 123.3(4) . . ?
C32 C31 N4 118.7(4) . . ?
C36 C31 N4 117.8(4) . . ?
C31 C32 C33 117.3(4) . . ?
C31 C32 C40 122.0(4) . . ?
C33 C32 C40 120.7(4) . . ?
C34 C33 C32 120.5(5) . . ?
C34 C33 H33 119.7 . . ?
C32 C33 H33 119.7 . . ?
C35 C34 C33 121.0(4) . . ?
C35 C34 H34 119.5 . . ?
C33 C34 H34 119.5 . . ?
C34 C35 C36 121.1(5) . . ?
C34 C35 H35 119.4 . . ?
C36 C35 H35 119.4 . . ?
C35 C36 C31 116.8(4) . . ?
C35 C36 C37 120.8(4) . . ?
C31 C36 C37 122.4(4) . . ?
C39 C37 C36 109.9(4) . . ?
C39 C37 C38 110.3(5) . . ?
C36 C37 C38 114.3(5) . . ?
C39 C37 H37 107.3 . . ?
C36 C37 H37 107.3 . . ?
C38 C37 H37 107.3 . . ?
C37 C38 H38A 109.5 . . ?
C37 C38 H38B 109.5 . . ?
H38A C38 H38B 109.5 . . ?
C37 C38 H38C 109.5 . . ?
H38A C38 H38C 109.5 . . ?
H38B C38 H38C 109.5 . . ?
C37 C39 H39A 109.5 . . ?
C37 C39 H39B 109.5 . . ?
H39A C39 H39B 109.5 . . ?
C37 C39 H39C 109.5 . . ?
H39A C39 H39C 109.5 . . ?
H39B C39 H39C 109.5 . . ?
C42 C40 C41 112.5(5) . . ?
C42 C40 C32 110.7(4) . . ?
C41 C40 C32 112.2(4) . . ?
C42 C40 H40 107.0 . . ?
C41 C40 H40 107.0 . . ?
C32 C40 H40 107.0 . . ?
C40 C41 H41A 109.5 . . ?
C40 C41 H41B 109.5 . . ?
H41A C41 H41B 109.5 . . ?
C40 C41 H41C 109.5 . . ?
H41A C41 H41C 109.5 . . ?
H41B C41 H41C 109.5 . . ?
C40 C42 H42A 109.5 . . ?
C40 C42 H42B 109.5 . . ?
H42A C42 H42B 109.5 . . ?
C40 C42 H42C 109.5 . . ?
H42A C42 H42C 109.5 . . ?
H42B C42 H42C 109.5 . . ?
C48 C43 C44 123.6(4) . . ?
C48 C43 N3 118.7(4) . . ?
C44 C43 N3 117.4(3) . . ?
C45 C44 C43 117.8(5) . . ?
C45 C44 C52 119.7(4) . . ?
C43 C44 C52 122.5(4) . . ?
C46 C45 C44 120.5(5) . . ?
C46 C45 H45 119.8 . . ?
C44 C45 H45 119.8 . . ?
C45 C46 C47 122.2(5) . . ?
C45 C46 H46 118.9 . . ?
C47 C46 H46 118.9 . . ?
C46 C47 C48 120.7(5) . . ?
C46 C47 H47 119.6 . . ?
C48 C47 H47 119.6 . . ?
C43 C48 C47 115.2(5) . . ?
C43 C48 C49 121.1(4) . . ?
C47 C48 C49 123.6(5) . . ?
C48 C49 C50 109.9(5) . . ?
C48 C49 C51 111.8(5) . . ?
C50 C49 C51 110.0(4) . . ?
C48 C49 H49 108.3 . . ?
C50 C49 H49 108.3 . . ?
C51 C49 H49 108.3 . . ?
C49 C50 H50A 109.5 . . ?
C49 C50 H50B 109.5 . . ?
H50A C50 H50B 109.5 . . ?
C49 C50 H50C 109.5 . . ?
H50A C50 H50C 109.5 . . ?
H50B C50 H50C 109.5 . . ?
C49 C51 H51A 109.5 . . ?
C49 C51 H51B 109.5 . . ?
H51A C51 H51B 109.5 . . ?
C49 C51 H51C 109.5 . . ?
H51A C51 H51C 109.5 . . ?
H51B C51 H51C 109.5 . . ?
C44 C52 C53 110.2(5) . . ?
C44 C52 C54 113.8(4) . . ?
C53 C52 C54 110.5(5) . . ?
C44 C52 H52 107.4 . . ?
C53 C52 H52 107.4 . . ?
C54 C52 H52 107.4 . . ?
C52 C53 H53A 109.5 . . ?
C52 C53 H53B 109.5 . . ?
H53A C53 H53B 109.5 . . ?
C52 C53 H53C 109.5 . . ?
H53A C53 H53C 109.5 . . ?
H53B C53 H53C 109.5 . . ?
C52 C54 H54A 109.5 . . ?
C52 C54 H54B 109.5 . . ?
H54A C54 H54B 109.5 . . ?
C52 C54 H54C 109.5 . . ?
H54A C54 H54C 109.5 . . ?
H54B C54 H54C 109.5 . . ?

loop_
_geom_bond_atom_site_label_1
_geom_bond_atom_site_label_2
_geom_bond_distance
_geom_bond_site_symmetry_2
_geom_bond_publ_flag
Al1 C28 2.009(4) . ?
Al1 C1 2.058(4) . ?
Al1 H1H 1.52(5) . ?
Al1 H2H 1.52(5) . ?
N1 C1 1.359(5) . ?
N1 C2 1.380(5) . ?
N1 C4 1.441(5) . ?
N2 C1 1.353(5) . ?
N2 C3 1.382(5) . ?
N2 C16 1.444(4) . ?
N3 C30 1.341(5) . ?
N3 C28 1.409(5) . ?
N3 C43 1.448(4) . ?
N4 C30 1.341(5) . ?
N4 C29 1.391(5) . ?
N4 C31 1.447(4) . ?
C2 C3 1.351(6) . ?
C2 H2 0.9500 . ?
C3 H3 0.9500 . ?
C4 C5 1.401(6) . ?
C4 C9 1.408(5) . ?
C5 C6 1.396(5) . ?
C5 C13 1.523(6) . ?
C6 C7 1.385(6) . ?
C6 H6 0.9500 . ?
C7 C8 1.391(6) . ?
C7 H7 0.9500 . ?
C8 C9 1.396(6) . ?
C8 H8 0.9500 . ?
C9 C10 1.521(6) . ?
C10 C12 1.522(7) . ?
C10 C11 1.532(6) . ?
C10 H10 1.0000 . ?
C11 H11A 0.9800 . ?
C11 H11B 0.9800 . ?
C11 H11C 0.9800 . ?
C12 H12A 0.9800 . ?
C12 H12B 0.9800 . ?
C12 H12C 0.9800 . ?
C13 C15 1.527(6) . ?
C13 C14 1.536(6) . ?
C13 H13 1.0000 . ?
C14 H14A 0.9800 . ?
C14 H14B 0.9800 . ?
C14 H14C 0.9800 . ?
C15 H15A 0.9800 . ?
C15 H15B 0.9800 . ?
C15 H15C 0.9800 . ?
C16 C21 1.399(5) . ?
C16 C17 1.400(5) . ?
C17 C18 1.395(5) . ?
C17 C25 1.526(5) . ?
C18 C19 1.388(6) . ?
C18 H18 0.9500 . ?
C19 C20 1.387(6) . ?
C19 H19 0.9500 . ?
C20 C21 1.401(5) . ?
C20 H20 0.9500 . ?
C21 C22 1.530(5) . ?
C22 C24 1.514(7) . ?
C22 C23 1.519(6) . ?
C22 H22 1.0000 . ?
C23 H23A 0.9800 . ?
C23 H23B 0.9800 . ?
C23 H23C 0.9800 . ?
C24 H24A 0.9800 . ?
C24 H24B 0.9800 . ?
C24 H24C 0.9800 . ?
C25 C26 1.506(6) . ?
C25 C27 1.528(7) . ?
C25 H25 1.0000 . ?
C26 H26A 0.9800 . ?
C26 H26B 0.9800 . ?
C26 H26C 0.9800 . ?
C27 H27A 0.9800 . ?
C27 H27B 0.9800 . ?
C27 H27C 0.9800 . ?
C28 C29 1.364(5) . ?
C29 H29 0.9500 . ?
C30 I2 2.151(6) . ?
C30 H30 0.9500 . ?
C31 C32 1.382(6) . ?
C31 C36 1.411(6) . ?
C32 C33 1.406(6) . ?
C32 C40 1.514(7) . ?
C33 C34 1.383(8) . ?
C33 H33 0.9500 . ?
C34 C35 1.366(8) . ?
C34 H34 0.9500 . ?
C35 C36 1.399(6) . ?
C35 H35 0.9500 . ?
C36 C37 1.515(7) . ?
C37 C39 1.505(8) . ?
C37 C38 1.522(7) . ?
C37 H37 1.0000 . ?
C38 H38A 0.9800 . ?
C38 H38B 0.9800 . ?
C38 H38C 0.9800 . ?
C39 H39A 0.9800 . ?
C39 H39B 0.9800 . ?
C39 H39C 0.9800 . ?
C40 C42 1.493(9) . ?
C40 C41 1.514(7) . ?
C40 H40 1.0000 . ?
C41 H41A 0.9800 . ?
C41 H41B 0.9800 . ?
C41 H41C 0.9800 . ?
C42 H42A 0.9800 . ?
C42 H42B 0.9800 . ?
C42 H42C 0.9800 . ?
C43 C48 1.396(6) . ?
C43 C44 1.400(6) . ?
C44 C45 1.391(6) . ?
C44 C52 1.513(7) . ?
C45 C46 1.340(9) . ?
C45 H45 0.9500 . ?
C46 C47 1.376(9) . ?
C46 H46 0.9500 . ?
C47 C48 1.427(7) . ?
C47 H47 0.9500 . ?
C48 C49 1.507(7) . ?
C49 C50 1.526(7) . ?
C49 C51 1.542(7) . ?
C49 H49 1.0000 . ?
C50 H50A 0.9800 . ?
C50 H50B 0.9800 . ?
C50 H50C 0.9800 . ?
C51 H51A 0.9800 . ?
C51 H51B 0.9800 . ?
C51 H51C 0.9800 . ?
C52 C53 1.517(7) . ?
C52 C54 1.529(7) . ?
C52 H52 1.0000 . ?
C53 H53A 0.9800 . ?
C53 H53B 0.9800 . ?
C53 H53C 0.9800 . ?
C54 H54A 0.9800 . ?
C54 H54B 0.9800 . ?
C54 H54C 0.9800 . ?

loop_
_geom_torsion_atom_site_label_1
_geom_torsion_atom_site_label_2
_geom_torsion_atom_site_label_3
_geom_torsion_atom_site_label_4
_geom_torsion
_geom_torsion_site_symmetry_1
_geom_torsion_site_symmetry_2
_geom_torsion_site_symmetry_3
_geom_torsion_site_symmetry_4
_geom_torsion_publ_flag
C3 N2 C1 N1 0.9(4) . . . . ?
C16 N2 C1 N1 -177.7(3) . . . . ?
C3 N2 C1 Al1 -174.0(3) . . . . ?
C16 N2 C1 Al1 7.4(6) . . . . ?
C2 N1 C1 N2 -0.9(4) . . . . ?
C4 N1 C1 N2 178.5(3) . . . . ?
C2 N1 C1 Al1 175.1(3) . . . . ?
C4 N1 C1 Al1 -5.5(5) . . . . ?
C1 N1 C2 C3 0.5(5) . . . . ?
C4 N1 C2 C3 -178.9(4) . . . . ?
N1 C2 C3 N2 0.0(5) . . . . ?
C1 N2 C3 C2 -0.6(5) . . . . ?
C16 N2 C3 C2 178.1(4) . . . . ?
C1 N1 C4 C5 97.3(5) . . . . ?
C2 N1 C4 C5 -83.3(5) . . . . ?
C1 N1 C4 C9 -86.6(5) . . . . ?
C2 N1 C4 C9 92.8(5) . . . . ?
C9 C4 C5 C6 -3.1(6) . . . . ?
N1 C4 C5 C6 172.8(3) . . . . ?
C9 C4 C5 C13 176.3(4) . . . . ?
N1 C4 C5 C13 -7.8(5) . . . . ?
C4 C5 C6 C7 0.5(6) . . . . ?
C13 C5 C6 C7 -178.9(4) . . . . ?
C5 C6 C7 C8 2.1(6) . . . . ?
C6 C7 C8 C9 -2.2(6) . . . . ?
C7 C8 C9 C4 -0.2(6) . . . . ?
C7 C8 C9 C10 -179.0(4) . . . . ?
C5 C4 C9 C8 3.0(6) . . . . ?
N1 C4 C9 C8 -172.9(3) . . . . ?
C5 C4 C9 C10 -178.3(4) . . . . ?
N1 C4 C9 C10 5.8(5) . . . . ?
C8 C9 C10 C12 78.4(5) . . . . ?
C4 C9 C10 C12 -100.3(5) . . . . ?
C8 C9 C10 C11 -45.8(5) . . . . ?
C4 C9 C10 C11 135.5(4) . . . . ?
C6 C5 C13 C15 -75.4(5) . . . . ?
C4 C5 C13 C15 105.3(4) . . . . ?
C6 C5 C13 C14 48.6(5) . . . . ?
C4 C5 C13 C14 -130.7(4) . . . . ?
C1 N2 C16 C21 81.4(5) . . . . ?
C3 N2 C16 C21 -97.1(4) . . . . ?
C1 N2 C16 C17 -101.4(4) . . . . ?
C3 N2 C16 C17 80.1(5) . . . . ?
C21 C16 C17 C18 -1.3(6) . . . . ?
N2 C16 C17 C18 -178.3(3) . . . . ?
C21 C16 C17 C25 -178.8(4) . . . . ?
N2 C16 C17 C25 4.2(5) . . . . ?
C16 C17 C18 C19 0.1(6) . . . . ?
C25 C17 C18 C19 177.6(4) . . . . ?
C17 C18 C19 C20 0.9(6) . . . . ?
C18 C19 C20 C21 -0.8(6) . . . . ?
C17 C16 C21 C20 1.4(6) . . . . ?
N2 C16 C21 C20 178.4(3) . . . . ?
C17 C16 C21 C22 -179.7(4) . . . . ?
N2 C16 C21 C22 -2.7(5) . . . . ?
C19 C20 C21 C16 -0.3(6) . . . . ?
C19 C20 C21 C22 -179.3(4) . . . . ?
C16 C21 C22 C24 -112.0(5) . . . . ?
C20 C21 C22 C24 66.9(5) . . . . ?
C16 C21 C22 C23 123.9(4) . . . . ?
C20 C21 C22 C23 -57.2(5) . . . . ?
C18 C17 C25 C26 35.4(6) . . . . ?
C16 C17 C25 C26 -147.2(4) . . . . ?
C18 C17 C25 C27 -89.9(5) . . . . ?
C16 C17 C25 C27 87.4(5) . . . . ?
C30 N3 C28 C29 -0.3(4) . . . . ?
C43 N3 C28 C29 176.1(3) . . . . ?
C30 N3 C28 Al1 -180.0(2) . . . . ?
C43 N3 C28 Al1 -3.6(4) . . . . ?
N3 C28 C29 N4 0.2(4) . . . . ?
Al1 C28 C29 N4 179.7(3) . . . . ?
C30 N4 C29 C28 0.0(4) . . . . ?
C31 N4 C29 C28 178.9(3) . . . . ?
C28 N3 C30 N4 0.3(4) . . . . ?
C43 N3 C30 N4 -175.8(3) . . . . ?
C28 N3 C30 I2 -176.6(3) . . . . ?
C43 N3 C30 I2 7.2(5) . . . . ?
C29 N4 C30 N3 -0.2(4) . . . . ?
C31 N4 C30 N3 -179.0(3) . . . . ?
C29 N4 C30 I2 176.8(3) . . . . ?
C31 N4 C30 I2 -2.0(6) . . . . ?
C30 N4 C31 C32 93.2(5) . . . . ?
C29 N4 C31 C32 -85.5(5) . . . . ?
C30 N4 C31 C36 -92.8(5) . . . . ?
C29 N4 C31 C36 88.5(4) . . . . ?
C36 C31 C32 C33 0.7(6) . . . . ?
N4 C31 C32 C33 174.3(4) . . . . ?
C36 C31 C32 C40 -180.0(4) . . . . ?
N4 C31 C32 C40 -6.4(6) . . . . ?
C31 C32 C33 C34 -1.7(7) . . . . ?
C40 C32 C33 C34 179.0(5) . . . . ?
C32 C33 C34 C35 1.6(8) . . . . ?
C33 C34 C35 C36 -0.5(8) . . . . ?
C34 C35 C36 C31 -0.5(7) . . . . ?
C34 C35 C36 C37 177.5(4) . . . . ?
C32 C31 C36 C35 0.4(6) . . . . ?
N4 C31 C36 C35 -173.3(4) . . . . ?
C32 C31 C36 C37 -177.5(4) . . . . ?
N4 C31 C36 C37 8.8(6) . . . . ?
C35 C36 C37 C39 -82.8(6) . . . . ?
C31 C36 C37 C39 95.1(6) . . . . ?
C35 C36 C37 C38 41.9(7) . . . . ?
C31 C36 C37 C38 -140.3(5) . . . . ?
C31 C32 C40 C42 -99.9(6) . . . . ?
C33 C32 C40 C42 79.4(7) . . . . ?
C31 C32 C40 C41 133.5(5) . . . . ?
C33 C32 C40 C41 -47.2(6) . . . . ?
C30 N3 C43 C48 -102.0(4) . . . . ?
C28 N3 C43 C48 82.1(4) . . . . ?
C30 N3 C43 C44 84.2(5) . . . . ?
C28 N3 C43 C44 -91.7(4) . . . . ?
C48 C43 C44 C45 -0.9(6) . . . . ?
N3 C43 C44 C45 172.5(4) . . . . ?
C48 C43 C44 C52 177.0(4) . . . . ?
N3 C43 C44 C52 -9.6(5) . . . . ?
C43 C44 C45 C46 -0.4(7) . . . . ?
C52 C44 C45 C46 -178.4(4) . . . . ?
C44 C45 C46 C47 1.4(8) . . . . ?
C45 C46 C47 C48 -1.0(8) . . . . ?
C44 C43 C48 C47 1.2(6) . . . . ?
N3 C43 C48 C47 -172.1(3) . . . . ?
C44 C43 C48 C49 -175.8(4) . . . . ?
N3 C43 C48 C49 10.8(6) . . . . ?
C46 C47 C48 C43 -0.3(6) . . . . ?
C46 C47 C48 C49 176.7(4) . . . . ?
C43 C48 C49 C50 87.3(5) . . . . ?
C47 C48 C49 C50 -89.5(5) . . . . ?
C43 C48 C49 C51 -150.1(5) . . . . ?
C47 C48 C49 C51 33.0(6) . . . . ?
C45 C44 C52 C53 75.6(5) . . . . ?
C43 C44 C52 C53 -102.3(5) . . . . ?
C45 C44 C52 C54 -49.1(6) . . . . ?
C43 C44 C52 C54 133.0(5) . . . . ?
